data_4349692
loop_
_publ_author_name
'Wright, Christopher M. R.'
'Williams, Thomas J.'
'Turner, Zo\"e R.'
'Buffet, Jean-Charles'
'O'Hare, Dermot'

_publ_section_title
;
 Selective ethylene oligomerisation using supported tungsten mono-imido
 catalysts
;
_journal_issue 6
_journal_name_full 'Inorganic Chemistry Frontiers'
_journal_page_first 1048
_journal_paper_doi 10.1039/C7QI00128B
_journal_volume 4
_journal_year 2017
_chemical_formula_moiety 'C9 H12 Cl F2 N W'
_chemical_formula_sum 'C9 H12 Cl F2 N W'
_chemical_formula_weight 391.50
_chemical_properties_physical ', Air-sensitive,Moisture-sensitive'
_space_group_crystal_system triclinic
_space_group_IT_number 2
_space_group_name_Hall '-P 1'
_space_group_name_H-M_alt 'P -1'
_atom_sites_solution_hydrogens geom
_audit_block_doi 10.5517/ccdc.csd.cc1mzdvv
_audit_creation_method SHELXL-2014
_audit_update_record
;
2016-11-23 deposited with the CCDC.
2017-05-10 downloaded from the CCDC.
;
_cell_angle_alpha 90.1240(10)
_cell_angle_beta 95.7700(10)
_cell_angle_gamma 118.5420(10)
_cell_formula_units_Z 2
_cell_length_a 7.30920(10)
_cell_length_b 7.50960(10)
_cell_length_c 11.8873(2)
_cell_measurement_reflns_used 11836
_cell_measurement_temperature 150(2)
_cell_measurement_theta_max 27.485
_cell_measurement_theta_min 5.097
_cell_volume 569.340(16)
_computing_cell_refinement 'HKL Scalepack (Otwinowski & Minor 1997)'
_computing_data_collection 'Collect (Nonius BV, 1997-2000)'
_computing_data_reduction 'HKL Denzo and Scalepack (Otwinowski & Minor 1997)'
_computing_molecular_graphics 'Ortep-3 for Windows (Farrugia, 1997)'
_computing_publication_material 'WinGX publication routines (Farrugia, 1999)'
_computing_structure_refinement 'SHELXL-2014 (Sheldrick, 2014)'
_computing_structure_solution
;
Palatinus, L.; Chapuis, G. J. Appl. Cryst. 2007, 40, 786-790.
;
_diffrn_ambient_temperature 150(2)
_diffrn_detector 'CCD plate'
_diffrn_detector_area_resol_mean 9
_diffrn_measured_fraction_theta_full 0.992
_diffrn_measured_fraction_theta_max 0.992
_diffrn_measurement_device '95mm CCD camera on \k-goniostat'
_diffrn_measurement_device_type KappaCCD
_diffrn_measurement_method 'CCD rotation images, thick slices'
_diffrn_radiation_monochromator 'horizonally mounted graphite crystal'
_diffrn_radiation_probe x-ray
_diffrn_radiation_type Mok\a
_diffrn_radiation_wavelength 0.71073
_diffrn_reflns_av_R_equivalents 0.0355
_diffrn_reflns_av_unetI/netI 0.0442
_diffrn_reflns_Laue_measured_fraction_full 0.992
_diffrn_reflns_Laue_measured_fraction_max 0.992
_diffrn_reflns_limit_h_max 9
_diffrn_reflns_limit_h_min -9
_diffrn_reflns_limit_k_max 9
_diffrn_reflns_limit_k_min -9
_diffrn_reflns_limit_l_max 15
_diffrn_reflns_limit_l_min -15
_diffrn_reflns_number 4939
_diffrn_reflns_point_group_measured_fraction_full 0.992
_diffrn_reflns_point_group_measured_fraction_max 0.992
_diffrn_reflns_theta_full 25.242
_diffrn_reflns_theta_max 27.544
_diffrn_reflns_theta_min 5.180
_diffrn_source 'Enraf Nonius FR590'
_exptl_absorpt_coefficient_mu 10.367
_exptl_absorpt_correction_T_max 1.0000
_exptl_absorpt_correction_T_min 0.7277
_exptl_absorpt_correction_type multi-scan
_exptl_absorpt_process_details
;
Multi-scan from symmetry-related measurements using
Sortav (Blessing 1995)
;
_exptl_crystal_colour yellow
_exptl_crystal_density_diffrn 2.284
_exptl_crystal_description block
_exptl_crystal_F_000 364
_exptl_crystal_recrystallization_method 'Re-crystallisation from solvent: hexane'
_exptl_crystal_size_max 0.150
_exptl_crystal_size_mid 0.120
_exptl_crystal_size_min 0.100
_refine_diff_density_max 2.131
_refine_diff_density_min -3.000
_refine_diff_density_rms 0.212
_refine_ls_extinction_method none
_refine_ls_goodness_of_fit_ref 1.044
_refine_ls_hydrogen_treatment constr
_refine_ls_matrix_type full
_refine_ls_number_parameters 130
_refine_ls_number_reflns 2615
_refine_ls_number_restraints 0
_refine_ls_restrained_S_all 1.044
_refine_ls_R_factor_all 0.0339
_refine_ls_R_factor_gt 0.0309
_refine_ls_shift/su_max 0.000
_refine_ls_shift/su_mean 0.000
_refine_ls_structure_factor_coef Fsqd
_refine_ls_weighting_details 'w=1/[\s^2^(Fo^2^)+(0.0528P)^2^] where P=(Fo^2^+2Fc^2^)/3'
_refine_ls_weighting_scheme calc
_refine_ls_wR_factor_gt 0.0780
_refine_ls_wR_factor_ref 0.0800
_reflns_Friedel_coverage 0.000
_reflns_number_gt 2426
_reflns_number_total 2615
_reflns_threshold_expression 'I > 2\s(I)'
_cod_data_source_file c7qi00128b2.cif
_cod_data_source_block 014CW16-ZRT
_cod_original_cell_volume 569.340(15)
_cod_database_code 4349692
_shelx_space_group_comment
;
The symmetry employed for this shelxl refinement is uniquely defined
by the following loop, which should always be used as a source of
symmetry information in preference to the above space-group names.
They are only intended as comments.
;
_shelx_estimated_absorpt_t_min 0.305
_shelx_estimated_absorpt_t_max 0.424
_shelxl_version_number 2014-3

loop_
_space_group_symop_operation_xyz
'x, y, z'
'-x, -y, -z'

loop_
_atom_site_label
_atom_site_type_symbol
_atom_site_fract_x
_atom_site_fract_y
_atom_site_fract_z
_atom_site_U_iso_or_equiv
_atom_site_adp_type
_atom_site_occupancy
_atom_site_site_symmetry_order
_atom_site_calc_flag
_atom_site_refinement_flags_posn
_atom_site_refinement_flags_adp
W1 W 0.35494(2) 0.19824(2) 0.16472(2) 0.02128(10) Uani 1 1 d . .
Cl1 Cl 0.3403(2) 0.1545(2) -0.03867(11) 0.0295(3) Uani 1 1 d . .
F1 F 0.6266(5) 0.2106(5) 0.4792(3) 0.0364(7) Uani 1 1 d . .
F2 F 0.0303(5) 0.2807(6) 0.3761(3) 0.0453(8) Uani 1 1 d . .
N1 N 0.3495(6) 0.2264(6) 0.3106(4) 0.0249(9) Uani 1 1 d . .
C1 C 0.3258(7) 0.2387(7) 0.4222(4) 0.0228(9) Uani 1 1 d . .
C2 C 0.4621(8) 0.2283(7) 0.5107(4) 0.0272(10) Uani 1 1 d . .
C3 C 0.4350(9) 0.2306(8) 0.6220(5) 0.0347(12) Uani 1 1 d . .
H3 H 0.5296 0.2191 0.6786 0.042 Uiso 1 1 calc R U
C4 C 0.2660(9) 0.2501(8) 0.6509(5) 0.0349(12) Uani 1 1 d . .
H4 H 0.2435 0.2501 0.7282 0.042 Uiso 1 1 calc R U
C5 C 0.1296(9) 0.2695(9) 0.5686(5) 0.0338(13) Uani 1 1 d . .
H5 H 0.0163 0.2869 0.5886 0.041 Uiso 1 1 calc R U
C6 C 0.1627(8) 0.2631(8) 0.4568(5) 0.0299(11) Uani 1 1 d . .
C7 C 0.1816(8) -0.1209(7) 0.1604(4) 0.0274(10) Uani 1 1 d . .
H7A H 0.1660 -0.1655 0.2379 0.041 Uiso 1 1 calc R U
H7B H 0.2555 -0.1794 0.1226 0.041 Uiso 1 1 calc R U
H7C H 0.0428 -0.1663 0.1186 0.041 Uiso 1 1 calc R U
C8 C 0.6828(8) 0.3328(9) 0.1725(5) 0.0320(12) Uani 1 1 d . .
H8A H 0.7358 0.4571 0.1309 0.048 Uiso 1 1 calc R U
H8B H 0.7208 0.2378 0.1385 0.048 Uiso 1 1 calc R U
H8C H 0.7447 0.3663 0.2518 0.048 Uiso 1 1 calc R U
C9 C 0.2011(9) 0.3696(8) 0.1259(5) 0.0288(11) Uani 1 1 d . .
H9A H 0.0589 0.2802 0.0894 0.043 Uiso 1 1 calc R U
H9B H 0.2789 0.4743 0.0745 0.043 Uiso 1 1 calc R U
H9C H 0.1937 0.4343 0.1958 0.043 Uiso 1 1 calc R U

loop_
_atom_site_aniso_label
_atom_site_aniso_U_11
_atom_site_aniso_U_22
_atom_site_aniso_U_33
_atom_site_aniso_U_23
_atom_site_aniso_U_13
_atom_site_aniso_U_12
W1 0.02074(14) 0.02524(14) 0.01897(14) 0.00081(9) 0.00413(8) 0.01159(10)
Cl1 0.0335(6) 0.0381(7) 0.0203(6) 0.0015(5) 0.0061(5) 0.0194(5)
F1 0.0336(16) 0.0471(19) 0.0361(18) 0.0043(14) 0.0053(14) 0.0253(15)
F2 0.0388(17) 0.085(2) 0.0302(18) 0.0076(16) 0.0066(14) 0.0439(18)
N1 0.0225(19) 0.029(2) 0.026(2) 0.0021(17) 0.0059(17) 0.0136(17)
C1 0.025(2) 0.020(2) 0.021(2) 0.0004(18) 0.0037(18) 0.0085(18)
C2 0.028(2) 0.027(2) 0.029(3) 0.0036(19) 0.004(2) 0.015(2)
C3 0.044(3) 0.034(3) 0.028(3) 0.002(2) -0.001(2) 0.021(2)
C4 0.052(3) 0.038(3) 0.020(3) -0.001(2) 0.008(2) 0.025(3)
C5 0.040(3) 0.043(3) 0.027(3) 0.006(2) 0.013(2) 0.026(3)
C6 0.030(3) 0.038(3) 0.026(3) 0.006(2) 0.006(2) 0.020(2)
C7 0.028(2) 0.027(2) 0.026(3) 0.0043(19) 0.004(2) 0.012(2)
C8 0.020(2) 0.039(3) 0.034(3) 0.000(2) 0.006(2) 0.011(2)
C9 0.032(3) 0.031(3) 0.031(3) 0.005(2) 0.009(2) 0.021(2)

loop_
_atom_type_symbol
_atom_type_description
_atom_type_scat_dispersion_real
_atom_type_scat_dispersion_imag
_atom_type_scat_source
C C 0.0033 0.0016 'International Tables Vol C Tables 4.2.6.8 and 6.1.1.4'
H H 0.0000 0.0000 'International Tables Vol C Tables 4.2.6.8 and 6.1.1.4'
Cl Cl 0.1484 0.1585 'International Tables Vol C Tables 4.2.6.8 and 6.1.1.4'
F F 0.0171 0.0103 'International Tables Vol C Tables 4.2.6.8 and 6.1.1.4'
N N 0.0061 0.0033 'International Tables Vol C Tables 4.2.6.8 and 6.1.1.4'
W W -0.8490 6.8722 'International Tables Vol C Tables 4.2.6.8 and 6.1.1.4'

loop_
_citation_id
_citation_doi
_citation_year
1 10.1039/C7QI00128B 2017

loop_
_geom_angle_atom_site_label_1
_geom_angle_atom_site_label_2
_geom_angle_atom_site_label_3
_geom_angle
N1 W1 C8 95.7(2)
N1 W1 C9 92.4(2)
C8 W1 C9 120.6(2)
N1 W1 C7 93.64(19)
C8 W1 C7 118.1(2)
C9 W1 C7 120.0(2)
N1 W1 Cl1 176.52(13)
C8 W1 Cl1 87.70(17)
C9 W1 Cl1 85.15(16)
C7 W1 Cl1 85.46(15)
C1 N1 W1 174.8(4)
N1 C1 C6 121.9(4)
N1 C1 C2 123.3(4)
C6 C1 C2 114.8(5)
C3 C2 F1 120.1(5)
C3 C2 C1 124.0(5)
F1 C2 C1 115.9(5)
C2 C3 C4 118.4(5)
C2 C3 H3 120.8
C4 C3 H3 120.8
C5 C4 C3 120.9(5)
C5 C4 H4 119.6
C3 C4 H4 119.6
C6 C5 C4 118.2(5)
C6 C5 H5 120.9
C4 C5 H5 120.9
F2 C6 C5 118.7(5)
F2 C6 C1 117.7(5)
C5 C6 C1 123.6(5)
W1 C7 H7A 109.5
W1 C7 H7B 109.5
H7A C7 H7B 109.5
W1 C7 H7C 109.5
H7A C7 H7C 109.5
H7B C7 H7C 109.5
W1 C8 H8A 109.5
W1 C8 H8B 109.5
H8A C8 H8B 109.5
W1 C8 H8C 109.5
H8A C8 H8C 109.5
H8B C8 H8C 109.5
W1 C9 H9A 109.5
W1 C9 H9B 109.5
H9A C9 H9B 109.5
W1 C9 H9C 109.5
H9A C9 H9C 109.5
H9B C9 H9C 109.5

loop_
_geom_bond_atom_site_label_1
_geom_bond_atom_site_label_2
_geom_bond_distance
W1 N1 1.753(4)
W1 C8 2.101(5)
W1 C9 2.101(5)
W1 C7 2.106(5)
W1 Cl1 2.4239(13)
F1 C2 1.358(6)
F2 C6 1.345(6)
N1 C1 1.365(6)
C1 C6 1.389(7)
C1 C2 1.403(7)
C2 C3 1.358(8)
C3 C4 1.387(8)
C3 H3 0.9500
C4 C5 1.384(8)
C4 H4 0.9500
C5 C6 1.379(8)
C5 H5 0.9500
C7 H7A 0.9800
C7 H7B 0.9800
C7 H7C 0.9800
C8 H8A 0.9800
C8 H8B 0.9800
C8 H8C 0.9800
C9 H9A 0.9800
C9 H9B 0.9800
C9 H9C 0.9800

loop_
_geom_torsion_atom_site_label_1
_geom_torsion_atom_site_label_2
_geom_torsion_atom_site_label_3
_geom_torsion_atom_site_label_4
_geom_torsion
N1 C1 C2 C3 -176.7(5)
C6 C1 C2 C3 3.4(7)
N1 C1 C2 F1 1.8(7)
C6 C1 C2 F1 -178.1(4)
F1 C2 C3 C4 179.6(5)
C1 C2 C3 C4 -1.9(8)
C2 C3 C4 C5 -0.9(8)
C3 C4 C5 C6 1.9(8)
C4 C5 C6 F2 179.6(5)
C4 C5 C6 C1 -0.2(9)
N1 C1 C6 F2 -2.0(7)
C2 C1 C6 F2 177.9(4)
N1 C1 C6 C5 177.8(5)
C2 C1 C6 C5 -2.3(7)
